data_4509394
loop_
_publ_author_name
'Adarsh, N. N.'
'Kumar, D. Krishna'
'Dastidar, Parthasarathi'

_publ_section_title
;
 Microporous Nanotubular Self-Assembly of a Molecular Chair
;
_journal_issue 7
_journal_name_full 'Crystal Growth &amp; Design'
_journal_page_first 2979
_journal_paper_doi 10.1021/cg8013859
_journal_volume 9
_journal_year 2009
_chemical_formula_sum 'C14 H10 Cl2 N6 O2 Zn'
_chemical_formula_weight 430.55
_chemical_name_systematic
; 
 ? 
;
_space_group_IT_number 11
_symmetry_cell_setting monoclinic
_symmetry_space_group_name_Hall '-P 2yb'
_symmetry_space_group_name_H-M 'P 1 21/m 1'
_atom_sites_solution_hydrogens geom
_atom_sites_solution_primary direct
_atom_sites_solution_secondary difmap
_audit_creation_method SHELXL-97
_cell_angle_alpha 90.00
_cell_angle_beta 111.553(2)
_cell_angle_gamma 90.00
_cell_formula_units_Z 2
_cell_length_a 7.7022(14)
_cell_length_b 15.578(3)
_cell_length_c 10.475(2)
_cell_measurement_temperature 298(2)
_cell_volume 1169.0(4)
_computing_cell_refinement 'BRUKER AXS SMART 3'
_computing_data_collection 'BRUKER AXS SMART 3'
_computing_data_reduction 'BRUKER AXS SAINT'
_computing_molecular_graphics 'BRUKER SHELXTL'
_computing_publication_material 'MERCURY 1.4'
_computing_structure_refinement 'SHELXL-97 (Sheldrick, 1997)'
_computing_structure_solution 'SHELXS-97 (Sheldrick, 1990)'
_diffrn_ambient_temperature 298(2)
_diffrn_detector_area_resol_mean 3
_diffrn_measured_fraction_theta_full 0.999
_diffrn_measured_fraction_theta_max 0.999
_diffrn_measurement_device_type 'BRUKER CCD AREA DETECTOR'
_diffrn_measurement_method 'OMEGA SCAN'
_diffrn_radiation_monochromator graphite
_diffrn_radiation_source 'fine-focus sealed tube'
_diffrn_radiation_type MoK\a
_diffrn_radiation_wavelength 0.71073
_diffrn_reflns_av_R_equivalents 0.0457
_diffrn_reflns_av_sigmaI/netI 0.0307
_diffrn_reflns_limit_h_max 7
_diffrn_reflns_limit_h_min -7
_diffrn_reflns_limit_k_max 15
_diffrn_reflns_limit_k_min -15
_diffrn_reflns_limit_l_max 10
_diffrn_reflns_limit_l_min -10
_diffrn_reflns_number 7583
_diffrn_reflns_theta_full 20.69
_diffrn_reflns_theta_max 20.69
_diffrn_reflns_theta_min 2.09
_exptl_absorpt_coefficient_mu 1.295
_exptl_absorpt_correction_T_max 0.9035
_exptl_absorpt_correction_T_min 0.7818
_exptl_absorpt_correction_type multi-scan
_exptl_absorpt_process_details SADABS
_exptl_crystal_colour COLORLESS
_exptl_crystal_density_diffrn 1.223
_exptl_crystal_density_method 'not measured'
_exptl_crystal_description BLOCK
_exptl_crystal_F_000 432
_exptl_crystal_size_max 0.20
_exptl_crystal_size_mid 0.12
_exptl_crystal_size_min 0.08
_refine_diff_density_max 0.477
_refine_diff_density_min -0.272
_refine_diff_density_rms 0.059
_refine_ls_extinction_method none
_refine_ls_goodness_of_fit_ref 1.009
_refine_ls_hydrogen_treatment constr
_refine_ls_matrix_type full
_refine_ls_number_parameters 118
_refine_ls_number_reflns 1272
_refine_ls_number_restraints 0
_refine_ls_restrained_S_all 1.009
_refine_ls_R_factor_all 0.0482
_refine_ls_R_factor_gt 0.0419
_refine_ls_shift/su_max 0.000
_refine_ls_shift/su_mean 0.000
_refine_ls_structure_factor_coef Fsqd
_refine_ls_weighting_details 'calc w=1/[\s^2^(Fo^2^)+(0.1000P)^2^+0.5000P] where P=(Fo^2^+2Fc^2^)/3'
_refine_ls_weighting_scheme calc
_refine_ls_wR_factor_gt 0.1312
_refine_ls_wR_factor_ref 0.1365
_reflns_number_gt 1111
_reflns_number_total 1272
_reflns_threshold_expression >2sigma(I)
_cod_data_source_file cg8013859sup2.cif
_cod_data_source_block an21
_cod_depositor_comments
;
The following automatic conversions were performed:

'_symmetry_cell_setting' value 'MONOCLINIC' changed to 'monoclinic'
according to /home/saulius/struct/CIF-dictionaries/cif_core.dic
dictionary named 'cif_core.dic' version 2.4.2 from
2011-04-26.

'_exptl_absorpt_correction_type' value 'MULTI-SCAN'
changed to 'multi-scan' according to
/home/saulius/struct/CIF-dictionaries/cif_core.dic dictionary named
'cif_core.dic' version 2.4.2 from 2011-04-26.

Automatic conversion script
Id: cif_fix_values 1891 2012-01-12 08:04:46Z andrius 
;
_cod_original_cell_volume 1168.9(4)
_cod_original_sg_symbol_H-M P2(1)/m
_cod_database_code 4509394

loop_
_symmetry_equiv_pos_as_xyz
'x, y, z'
'-x, y+1/2, -z'
'-x, -y, -z'
'x, -y-1/2, z'

loop_
_atom_site_label
_atom_site_type_symbol
_atom_site_fract_x
_atom_site_fract_y
_atom_site_fract_z
_atom_site_U_iso_or_equiv
_atom_site_adp_type
_atom_site_occupancy
_atom_site_symmetry_multiplicity
_atom_site_calc_flag
_atom_site_refinement_flags
Zn1 Zn 0.28901(11) 0.2500 0.46818(8) 0.0457(4) Uani 1 2 d S
Cl1 Cl -0.0089(2) 0.2500 0.45184(17) 0.0495(6) Uani 1 2 d S
Cl2 Cl 0.5046(3) 0.2500 0.67949(18) 0.0519(6) Uani 1 2 d S
N1 N 0.3377(5) 0.3521(3) 0.3667(4) 0.0434(11) Uani 1 1 d .
C2 C 0.2133(7) 0.3825(3) 0.2493(5) 0.0426(13) Uani 1 1 d .
H2 H 0.0944 0.3585 0.2175 0.051 Uiso 1 1 calc R
C3 C 0.2490(6) 0.4464(3) 0.1726(5) 0.0383(12) Uani 1 1 d .
H3 H 0.1562 0.4647 0.0918 0.046 Uiso 1 1 calc R
C4 C 0.4226(6) 0.4831(3) 0.2162(4) 0.0400(13) Uani 1 1 d .
C5 C 0.5526(8) 0.4530(5) 0.3376(7) 0.093(3) Uani 1 1 d .
H5 H 0.6717 0.4767 0.3717 0.112 Uiso 1 1 calc R
C6 C 0.5066(9) 0.3884(5) 0.4076(6) 0.092(3) Uani 1 1 d .
H6 H 0.5978 0.3687 0.4882 0.110 Uiso 1 1 calc R
N7 N 0.4754(5) 0.5494(3) 0.1503(4) 0.0462(11) Uani 1 1 d .
H7 H 0.5897 0.5658 0.1872 0.055 Uiso 1 1 calc R
C8 C 0.3676(9) 0.5923(4) 0.0329(5) 0.0491(15) Uani 1 1 d .
O9 O 0.2060(6) 0.5719(3) -0.0371(4) 0.0580(11) Uani 1 1 d .
N10 N 0.4610(8) 0.6581(3) 0.0038(4) 0.0797(18) Uani 1 1 d .
C11A C 0.3004(13) 0.7195(5) -0.1052(9) 0.050(3) Uiso 0.53 1 d P
C11B C 0.4174(14) 0.7042(6) -0.1242(10) 0.040(3) Uiso 0.47 1 d P

loop_
_atom_site_aniso_label
_atom_site_aniso_U_11
_atom_site_aniso_U_22
_atom_site_aniso_U_33
_atom_site_aniso_U_23
_atom_site_aniso_U_13
_atom_site_aniso_U_12
Zn1 0.0498(6) 0.0558(7) 0.0296(6) 0.000 0.0125(4) 0.000
Cl1 0.0469(11) 0.0702(13) 0.0320(10) 0.000 0.0152(9) 0.000
Cl2 0.0501(12) 0.0709(14) 0.0297(10) 0.000 0.0090(9) 0.000
N1 0.035(3) 0.062(3) 0.029(2) 0.004(2) 0.006(2) 0.001(2)
C2 0.032(3) 0.045(3) 0.046(3) -0.008(3) 0.009(3) -0.002(2)
C3 0.037(3) 0.040(3) 0.030(3) 0.007(2) 0.003(2) 0.012(2)
C4 0.035(3) 0.056(3) 0.025(3) 0.006(3) 0.006(2) 0.001(3)
C5 0.042(4) 0.137(6) 0.081(5) 0.057(5) -0.002(4) -0.028(4)
C6 0.057(5) 0.142(7) 0.050(4) 0.047(5) -0.010(3) -0.024(4)
N7 0.033(2) 0.058(3) 0.041(3) 0.009(2) 0.005(2) -0.001(2)
C8 0.077(5) 0.045(4) 0.027(3) 0.002(3) 0.021(3) 0.019(3)
O9 0.053(2) 0.066(3) 0.040(2) 0.0072(19) 0.000(2) 0.014(2)
N10 0.141(5) 0.046(3) 0.029(3) 0.008(2) 0.005(3) -0.026(3)

loop_
_atom_type_symbol
_atom_type_description
_atom_type_scat_dispersion_real
_atom_type_scat_dispersion_imag
_atom_type_scat_source
C C 0.0033 0.0016 'International Tables Vol C Tables 4.2.6.8 and 6.1.1.4'
H H 0.0000 0.0000 'International Tables Vol C Tables 4.2.6.8 and 6.1.1.4'
N N 0.0061 0.0033 'International Tables Vol C Tables 4.2.6.8 and 6.1.1.4'
O O 0.0106 0.0060 'International Tables Vol C Tables 4.2.6.8 and 6.1.1.4'
Cl Cl 0.1484 0.1585 'International Tables Vol C Tables 4.2.6.8 and 6.1.1.4'
Zn Zn 0.2839 1.4301 'International Tables Vol C Tables 4.2.6.8 and 6.1.1.4'

loop_
_geom_angle_atom_site_label_1
_geom_angle_atom_site_label_2
_geom_angle_atom_site_label_3
_geom_angle
_geom_angle_site_symmetry_1
_geom_angle_site_symmetry_3
N1 Zn1 N1 103.7(2) 4_565 .
N1 Zn1 Cl2 107.93(12) 4_565 .
N1 Zn1 Cl2 107.93(12) . .
N1 Zn1 Cl1 110.04(11) 4_565 .
N1 Zn1 Cl1 110.04(11) . .
Cl2 Zn1 Cl1 116.45(7) . .
C6 N1 C2 115.4(4) . .
C6 N1 Zn1 120.7(4) . .
C2 N1 Zn1 123.6(3) . .
N1 C2 C3 124.5(5) . .
N1 C2 H2 117.7 . .
C3 C2 H2 117.7 . .
C2 C3 C4 119.4(4) . .
C2 C3 H3 120.3 . .
C4 C3 H3 120.3 . .
C3 C4 C5 117.0(5) . .
C3 C4 N7 125.1(4) . .
C5 C4 N7 117.8(5) . .
C6 C5 C4 120.1(5) . .
C6 C5 H5 119.9 . .
C4 C5 H5 119.9 . .
N1 C6 C5 123.6(5) . .
N1 C6 H6 118.2 . .
C5 C6 H6 118.2 . .
C8 N7 C4 128.1(4) . .
C8 N7 H7 116.0 . .
C4 N7 H7 116.0 . .
O9 C8 N10 124.5(5) . .
O9 C8 N7 123.5(5) . .
N10 C8 N7 112.0(5) . .
C8 N10 C11B 128.7(6) . .
C8 N10 C11A 105.7(5) . .
C11A C11A C11B 103.4(8) 4_575 .
C11B C11A C11B 63.6(10) . 4_575
C11A C11A N10 125.5(3) 4_575 .
C11B C11A N10 60.5(8) . .
C11B C11A N10 102.1(7) 4_575 .
C11A C11B C11B 76.6(8) . 4_575
C11A C11B N10 81.7(9) . .
C11B C11B N10 119.7(4) 4_575 .
N10 C11B C11A 102.1(7) . 4_575

loop_
_geom_bond_atom_site_label_1
_geom_bond_atom_site_label_2
_geom_bond_distance
_geom_bond_site_symmetry_2
Zn1 N1 2.023(4) 4_565
Zn1 N1 2.023(4) .
Zn1 Cl2 2.2262(19) .
Zn1 Cl1 2.237(2) .
N1 C6 1.337(7) .
N1 C2 1.338(6) .
C2 C3 1.369(7) .
C2 H2 0.9300 .
C3 C4 1.369(7) .
C3 H3 0.9300 .
C4 C5 1.379(8) .
C4 N7 1.383(6) .
C5 C6 1.366(8) .
C5 H5 0.9300 .
C6 H6 0.9300 .
N7 C8 1.378(7) .
N7 H7 0.8600 .
C8 O9 1.232(6) .
C8 N10 1.350(7) .
N10 C11B 1.448(11) .
N10 C11A 1.646(10) .
C11A C11A 0.952(16) 4_575
C11A C11B 1.020(11) .
C11A C11B 1.549(12) 4_575
C11B C11B 1.43(2) 4_575
C11B C11A 1.549(12) 4_575
